data_7106880
loop_
_publ_author_name
'Yan-Xi Tan'
'Yan-Ping He'
'Jian Zhang'

_publ_section_title
;
 Pore partition effect on gas sorption properties of an anionic
 metal-organic framework with exposed Cu2+ coordination sites
;
_journal_name_full Chem.Commun.
_journal_page_first 10647
_journal_paper_doi 10.1039/c1cc14118j
_journal_volume 47
_journal_year 2011
_chemical_formula_sum 'C24 H8 Cl Cu4 O16'
_chemical_formula_weight 841.95
_chemical_name_systematic
;
?
;
_space_group_IT_number 221
_symmetry_cell_setting cubic
_symmetry_space_group_name_Hall '-P 4 2 3'
_symmetry_space_group_name_H-M 'P m -3 m'
_atom_sites_solution_hydrogens geom
_atom_sites_solution_primary direct
_atom_sites_solution_secondary difmap
_audit_creation_method SHELXL-97
_cell_angle_alpha 90.00
_cell_angle_beta 90.00
_cell_angle_gamma 90.00
_cell_formula_units_Z 3
_cell_length_a 15.3840(11)
_cell_length_b 15.3840(11)
_cell_length_c 15.3840(11)
_cell_measurement_reflns_used 827
_cell_measurement_temperature 293(2)
_cell_measurement_theta_max 27.440
_cell_measurement_theta_min 3.18
_cell_volume 3640.9(5)
_computing_cell_refinement 'Bruker XSCANS'
_computing_data_collection 'Bruker XSCANS'
_computing_data_reduction 'Bruker SHELXTL'
_computing_molecular_graphics 'Bruker SHELXTL'
_computing_publication_material 'Bruker SHELXTL'
_computing_structure_refinement 'SHELXL-97 (Sheldrick, 1997)'
_computing_structure_solution 'SHELXS-97 (Sheldrick, 1990)'
_diffrn_ambient_temperature 293(2)
_diffrn_detector_area_resol_mean none
_diffrn_measured_fraction_theta_full 0.984
_diffrn_measured_fraction_theta_max 0.984
_diffrn_measurement_device_type 'Bruker P4'
_diffrn_measurement_method '\w scans'
_diffrn_radiation_monochromator graphite
_diffrn_radiation_source 'fine-focus sealed tube'
_diffrn_radiation_type MoK\a
_diffrn_radiation_wavelength 0.71073
_diffrn_reflns_av_R_equivalents 0.0631
_diffrn_reflns_av_sigmaI/netI 0.0313
_diffrn_reflns_limit_h_max 15
_diffrn_reflns_limit_h_min -19
_diffrn_reflns_limit_k_max 19
_diffrn_reflns_limit_k_min -15
_diffrn_reflns_limit_l_max 15
_diffrn_reflns_limit_l_min -19
_diffrn_reflns_number 23178
_diffrn_reflns_theta_full 27.44
_diffrn_reflns_theta_max 27.44
_diffrn_reflns_theta_min 2.29
_diffrn_standards_decay_% none
_diffrn_standards_interval_count none
_diffrn_standards_interval_time none
_diffrn_standards_number none
_exptl_absorpt_coefficient_mu 1.859
_exptl_absorpt_correction_type none
_exptl_absorpt_process_details none
_exptl_crystal_colour blue
_exptl_crystal_density_diffrn 1.152
_exptl_crystal_density_method 'not measured'
_exptl_crystal_description block
_exptl_crystal_F_000 1239.0
_exptl_crystal_size_max .25
_exptl_crystal_size_mid .18
_exptl_crystal_size_min .15
_refine_diff_density_max 1.986
_refine_diff_density_min -0.409
_refine_diff_density_rms 0.145
_refine_ls_extinction_coef none
_refine_ls_extinction_expression Fc^*^=kFc[1+0.001xFc^2^\l^3^/sin(2\q)]^-1/4^
_refine_ls_extinction_method SHELXL
_refine_ls_goodness_of_fit_ref 1.154
_refine_ls_hydrogen_treatment none
_refine_ls_matrix_type full
_refine_ls_number_parameters 35
_refine_ls_number_reflns 893
_refine_ls_number_restraints 0
_refine_ls_restrained_S_all 1.154
_refine_ls_R_factor_all 0.0558
_refine_ls_R_factor_gt 0.0533
_refine_ls_shift/su_max 0.000
_refine_ls_shift/su_mean 0.000
_refine_ls_structure_factor_coef Fsqd
_refine_ls_weighting_details 'calc w=1/[\s^2^(Fo^2^)+(0.1708P)^2^+3.8263P] where P=(Fo^2^+2Fc^2^)/3'
_refine_ls_weighting_scheme calc
_refine_ls_wR_factor_gt 0.2285
_refine_ls_wR_factor_ref 0.2307
_reflns_number_gt 878
_reflns_number_total 893
_reflns_threshold_expression >2sigma(I)
_cod_data_source_file c1cc14118j.txt
_cod_data_source_block a
_cod_original_sg_symbol_H-M Pm-3m
_cod_database_code 7106880

loop_
_symmetry_equiv_pos_as_xyz
'x, y, z'
'-x, -y, z'
'-x, y, -z'
'x, -y, -z'
'z, x, y'
'z, -x, -y'
'-z, -x, y'
'-z, x, -y'
'y, z, x'
'-y, z, -x'
'y, -z, -x'
'-y, -z, x'
'y, x, -z'
'-y, -x, -z'
'y, -x, z'
'-y, x, z'
'x, z, -y'
'-x, z, y'
'-x, -z, -y'
'x, -z, y'
'z, y, -x'
'z, -y, x'
'-z, y, x'
'-z, -y, -x'
'-x, -y, -z'
'x, y, -z'
'x, -y, z'
'-x, y, z'
'-z, -x, -y'
'-z, x, y'
'z, x, -y'
'z, -x, y'
'-y, -z, -x'
'y, -z, x'
'-y, z, x'
'y, z, -x'
'-y, -x, z'
'y, x, z'
'-y, x, -z'
'y, -x, -z'
'-x, -z, y'
'x, -z, -y'
'x, z, y'
'-x, z, -y'
'-z, -y, x'
'-z, y, -x'
'z, -y, -x'
'z, y, x'

loop_
_atom_site_label
_atom_site_type_symbol
_atom_site_fract_x
_atom_site_fract_y
_atom_site_fract_z
_atom_site_U_iso_or_equiv
_atom_site_adp_type
_atom_site_occupancy
_atom_site_symmetry_multiplicity
_atom_site_calc_flag
_atom_site_refinement_flags
Cu1 Cu 0.33601(6) 0.5000 0.0000 0.0163(5) Uani 1 4 d S
Cl1 Cl 0.5000 0.5000 0.0000 0.0336(11) Uani 1 16 d S
O1 O 0.3134(3) 0.4145(3) -0.0899(3) 0.0489(12) Uani 1 1 d .
C1 C 0.3483(3) 0.3483(3) -0.1175(4) 0.0250(12) Uani 1 2 d S
C2 C 0.3069(3) 0.3069(3) -0.1964(4) 0.0277(14) Uani 1 2 d S
C3 C 0.3438(4) 0.2334(3) -0.2334(3) 0.0296(13) Uani 1 2 d S
H3A H 0.3933 0.2089 -0.2089 0.036 Uiso 1 2 calc SR

loop_
_atom_site_aniso_label
_atom_site_aniso_U_11
_atom_site_aniso_U_22
_atom_site_aniso_U_33
_atom_site_aniso_U_23
_atom_site_aniso_U_13
_atom_site_aniso_U_12
Cu1 0.0226(6) 0.0138(6) 0.0124(6) 0.000 0.000 0.000
Cl1 0.0171(11) 0.0171(11) 0.066(3) 0.000 0.000 0.000
O1 0.046(2) 0.051(2) 0.051(2) -0.0355(19) -0.0253(17) 0.0218(17)
C1 0.0272(17) 0.0272(17) 0.021(3) -0.0043(15) -0.0043(15) 0.001(2)
C2 0.0287(19) 0.0287(19) 0.026(3) -0.0110(18) -0.0110(18) 0.010(2)
C3 0.029(3) 0.0301(19) 0.0301(19) -0.010(3) -0.0111(18) 0.0111(18)

loop_
_atom_type_symbol
_atom_type_description
_atom_type_scat_dispersion_real
_atom_type_scat_dispersion_imag
_atom_type_scat_source
C C 0.0033 0.0016 'International Tables Vol C Tables 4.2.6.8 and 6.1.1.4'
H H 0.0000 0.0000 'International Tables Vol C Tables 4.2.6.8 and 6.1.1.4'
N N 0.0061 0.0033 'International Tables Vol C Tables 4.2.6.8 and 6.1.1.4'
O O 0.0106 0.0060 'International Tables Vol C Tables 4.2.6.8 and 6.1.1.4'
Cl Cl 0.1484 0.1585 'International Tables Vol C Tables 4.2.6.8 and 6.1.1.4'
Cu Cu 0.3201 1.2651 'International Tables Vol C Tables 4.2.6.8 and 6.1.1.4'

loop_
_geom_angle_atom_site_label_1
_geom_angle_atom_site_label_2
_geom_angle_atom_site_label_3
_geom_angle
_geom_angle_site_symmetry_1
_geom_angle_site_symmetry_3
O1 Cu1 O1 159.4(2) . 4_565
O1 Cu1 O1 85.4(3) . 27_565
O1 Cu1 O1 90.9(3) 4_565 27_565
O1 Cu1 O1 90.9(3) . 26
O1 Cu1 O1 85.4(3) 4_565 26
O1 Cu1 O1 159.4(2) 27_565 26
O1 Cu1 Cl1 100.32(12) . .
O1 Cu1 Cl1 100.32(12) 4_565 .
O1 Cu1 Cl1 100.32(12) 27_565 .
O1 Cu1 Cl1 100.32(12) 26 .
Cu1 Cl1 Cu1 90.0 37_665 25_665
Cu1 Cl1 Cu1 90.0 37_665 .
Cu1 Cl1 Cu1 180.0 25_665 .
Cu1 Cl1 Cu1 180.0 37_665 13
Cu1 Cl1 Cu1 90.0 25_665 13
Cu1 Cl1 Cu1 90.0 . 13
C1 O1 Cu1 137.0(4) . .
O1 C1 O1 127.3(6) 38 .
O1 C1 C2 116.3(3) 38 .
O1 C1 C2 116.3(3) . .
C3 C2 C3 120.0(6) . 8
C3 C2 C1 120.0(3) . .
C3 C2 C1 120.0(3) 8 .
C2 C3 C2 120.0(6) 11 .
C2 C3 H3A 120.0 11 .
C2 C3 H3A 120.0 . .

loop_
_geom_bond_atom_site_label_1
_geom_bond_atom_site_label_2
_geom_bond_distance
_geom_bond_site_symmetry_2
Cu1 O1 1.940(3) .
Cu1 O1 1.940(3) 4_565
Cu1 O1 1.940(3) 27_565
Cu1 O1 1.940(3) 26
Cu1 Cl1 2.5228(9) .
Cl1 Cu1 2.5228(9) 37_665
Cl1 Cu1 2.5228(9) 25_665
Cl1 Cu1 2.5228(9) 13
O1 C1 1.227(4) .
C1 O1 1.227(4) 38
C1 C2 1.512(8) .
C2 C3 1.387(4) .
C2 C3 1.387(4) 8
C3 C2 1.387(4) 11
C3 H3A 0.9300 .
